data_6000547
loop_
_publ_author_name
'Gates, P. N.'
'Knachel, H. C.'
'Finch, A.'
'Fratini, A. V.'
'Fitch, A. N.'
'Nardone, O.'
'Otto, J. C.'
'Snider, D. A.'

_publ_section_title
;
 Single-crystal and high-resolution X-ray-diffraction studies and
 Raman-spectrum of a phosphorus(V) chloride complex containing a single
 bromide ion, P~3~Cl~14~Br
;
_journal_name_full
;
 Journal of the Chemical Society, Dalton Transactions:
 Inorganic Chemistry (1972-1999)
;
_journal_page_first 2719
_journal_page_last 2722
_journal_paper_doi 10.1039/DT9950002719
_journal_year 1995
_chemical_formula_sum 'Br Cl14 P3'
_space_group_name_H-M_alt 'I 4'
_cell_angle_alpha 90.000
_cell_angle_beta 90.000
_cell_angle_gamma 90.000
_cell_length_a 8.7390
_cell_length_b 8.7390
_cell_length_c 12.3200
_cell_volume 940.88
_cod_database_code 6000547

loop_
_atom_site_label
_atom_site_fract_x
_atom_site_fract_y
_atom_site_fract_z
? ? ? ?
